data_2022037
loop_
_publ_author_name
'Jha, Kunal Kumar'
'Gruza, Barbara'
'Kumar, Prashant'
'Chodkiewicz, Michal Leszek'
'Dominiak, Paulina Maria'

_publ_section_title
;
 TAAM: a reliable and user friendly tool for hydrogen-atom location using
 routine X-ray diffraction data
;
_journal_issue 3
_journal_name_full 'Acta Crystallographica Section B Structural Science, Crystal Engineering and Materials'
_journal_paper_doi 10.1107/S2052520620002917
_journal_volume 76
_journal_year 2020
_chemical_absolute_configuration unk
_chemical_formula_moiety 'C5 H10 N2 O3'
_chemical_formula_sum 'C5 H10 N2 O3'
_chemical_formula_weight 146.15
_space_group_crystal_system orthorhombic
_space_group_IT_number 19
_space_group_name_Hall 'P 2ac 2ab'
_space_group_name_H-M_alt 'P 21 21 21'
_symmetry_Int_Tables_number 19
_audit_creation_date 2019-09-26
_audit_creation_method
;
Olex2 1.2
(compiled 2018.05.29 svn.r3508 for OlexSys, GUI svn.r5506)
;
_cell_angle_alpha 90
_cell_angle_beta 90
_cell_angle_gamma 90
_cell_formula_units_Z 4
_cell_length_a 7.4587(7)
_cell_length_b 9.4928(9)
_cell_length_c 9.7250(9)
_cell_measurement_temperature 100(2)
_cell_volume 688.57(11)
_computing_molecular_graphics 'Olex2 (Dolomanov et al., 2009)'
_computing_publication_material 'Olex2 (Dolomanov et al., 2009)'
_computing_structure_refinement 'olex2.refine (Bourhis et al., 2015)'
_diffrn_ambient_temperature 100(2)
_diffrn_measured_fraction_theta_full 0.9937
_diffrn_measured_fraction_theta_max 0.9937
_diffrn_measurement_device_type 'Bruker Smart CCD'
_diffrn_radiation_type synchrotron
_diffrn_radiation_wavelength 0.52590
_diffrn_reflns_av_R_equivalents 0.0284
_diffrn_reflns_av_unetI/netI 0.0239
_diffrn_reflns_limit_h_max 11
_diffrn_reflns_limit_h_min -11
_diffrn_reflns_limit_k_max 13
_diffrn_reflns_limit_k_min -13
_diffrn_reflns_limit_l_max 14
_diffrn_reflns_limit_l_min -14
_diffrn_reflns_number 12938
_diffrn_reflns_theta_full 26.4991
_diffrn_reflns_theta_max 26.50
_diffrn_reflns_theta_min 3.00
_exptl_absorpt_coefficient_mu 0.116
_exptl_crystal_density_diffrn 1.4097
_exptl_crystal_F_000 312.1923
_refine_diff_density_max 0.1108
_refine_diff_density_min -0.1689
_refine_diff_density_rms 0.0440
_refine_ls_abs_structure_details 'Flack, H. D. (1983). Acta Cryst. A39, 876-881.'
_refine_ls_abs_structure_Flack 0.0(3)
_refine_ls_d_res_high 0.7965
_refine_ls_d_res_low 6.7930
_refine_ls_goodness_of_fit_ref 1.1898
_refine_ls_hydrogen_treatment refall
_refine_ls_matrix_type full
_refine_ls_number_constraints 0
_refine_ls_number_parameters 131
_refine_ls_number_reflns 1422
_refine_ls_number_restraints 0
_refine_ls_restrained_S_all 1.1898
_refine_ls_R_factor_all 0.0154
_refine_ls_R_factor_gt 0.0152
_refine_ls_shift/su_max 0.0008
_refine_ls_shift/su_mean 0.0000
_refine_ls_structure_factor_coef Fsqd
_refine_ls_weighting_details 'w=1/[\s^2^(Fo^2^)+(0.0218P)^2^] where P=(Fo^2^+2Fc^2^)/3'
_refine_ls_weighting_scheme calc
_refine_ls_wR_factor_gt 0.0345
_refine_ls_wR_factor_ref 0.0346
_reflns_Friedel_coverage 0.991
_reflns_limit_h_max 9
_reflns_limit_h_min -9
_reflns_limit_k_max 11
_reflns_limit_k_min -11
_reflns_limit_l_max 12
_reflns_limit_l_min -12
_reflns_number_gt 1398
_reflns_number_total 1422
_reflns_threshold_expression I>=2u(I)
_cod_data_source_file 25_TAAM_iso_0.8.cif
_cod_data_source_block 25_TAAM_iso_0.8
_cod_original_sg_symbol_Hall ' P 2ac 2ab'
_cod_database_code 2022037
_olex2_refinement_description
;
;
_olex2_submission_special_instructions 'No special instructions were received'

loop_
_space_group_symop_id
_space_group_symop_operation_xyz
1 x,y,z
2 x+1/2,-y+1/2,-z
3 -x,y+1/2,-z+1/2
4 -x+1/2,-y,z+1/2

loop_
_atom_site_label
_atom_site_type_symbol
_atom_site_fract_x
_atom_site_fract_y
_atom_site_fract_z
_atom_site_U_iso_or_equiv
_atom_site_adp_type
_atom_site_occupancy
_atom_site_refinement_flags_posn
O1 O 0.26838(5) 0.96288(4) 0.77800(3) 0.01035(9) Uani 1.000000 .
O2 O 0.43044(5) 1.12572(4) 0.88343(3) 0.00914(9) Uani 1.000000 .
O3 O 0.70887(4) 0.94904(4) 0.59995(3) 0.00933(9) Uani 1.000000 .
N1 N 0.44311(5) 1.03594(5) 0.52559(4) 0.00650(10) Uani 1.000000 .
H1 H 0.3590(10) 1.0391(9) 0.4497(8) 0.0151(17) Uiso 1.000000 .
N2 N 0.73442(5) 0.75560(5) 0.40097(4) 0.00713(10) Uani 1.000000 .
H2a H 0.7370(13) 0.6826(14) 0.3259(10) 0.032(2) Uiso 1.000000 .
H2b H 0.8606(13) 0.7988(11) 0.4070(9) 0.027(2) Uiso 1.000000 .
H2c H 0.7061(13) 0.7049(12) 0.4900(10) 0.028(2) Uiso 1.000000 .
C1 C 0.37350(6) 1.06550(6) 0.77670(5) 0.00578(10) Uani 1.000000 .
C2 C 0.42658(6) 1.13454(5) 0.63934(5) 0.00680(11) Uani 1.000000 .
H2 H 0.5547(11) 1.1835(11) 0.6550(7) 0.0218(18) Uiso 1.000000 .
C3 C 0.28484(8) 1.24480(6) 0.60407(5) 0.01576(12) Uani 1.000000 .
H3a H 0.3228(13) 1.3018(12) 0.5119(11) 0.045(3) Uiso 1.000000 .
H3b H 0.1557(12) 1.1946(11) 0.5838(9) 0.037(2) Uiso 1.000000 .
H3c H 0.2701(12) 1.3146(12) 0.6905(10) 0.040(2) Uiso 1.000000 .
C4 C 0.58925(6) 0.95481(5) 0.51368(4) 0.00564(10) Uani 1.000000 .
C5 C 0.59879(6) 0.86686(5) 0.38187(5) 0.00749(11) Uani 1.000000 .
H5a H 0.6374(12) 0.9332(11) 0.2943(9) 0.036(2) Uiso 1.000000 .
H5b H 0.4717(10) 0.8172(10) 0.3584(7) 0.0241(19) Uiso 1.000000 .

loop_
_atom_site_aniso_label
_atom_site_aniso_U_11
_atom_site_aniso_U_22
_atom_site_aniso_U_33
_atom_site_aniso_U_12
_atom_site_aniso_U_13
_atom_site_aniso_U_23
O1 0.01498(16) 0.0085(2) 0.00761(16) -0.00500(14) 0.00338(13) -0.00269(14)
O2 0.01091(16) 0.0102(2) 0.00636(16) -0.00285(15) 0.00066(12) -0.00286(14)
O3 0.01147(16) 0.0076(2) 0.00893(16) 0.00234(14) -0.00279(12) -0.00203(14)
N1 0.00915(17) 0.0053(2) 0.00510(17) 0.00067(17) 0.00012(15) -0.00102(16)
N2 0.00940(19) 0.0042(2) 0.00774(19) 0.00176(16) 0.00133(15) -0.00014(16)
C1 0.00699(19) 0.0045(3) 0.00584(19) 0.00071(17) -0.00021(15) -0.00192(18)
C2 0.0105(2) 0.0035(3) 0.0064(2) 0.00084(19) 0.00026(17) -0.00079(17)
C3 0.0261(3) 0.0099(3) 0.0113(2) 0.0107(2) -0.0013(2) -0.0004(2)
C4 0.0085(2) 0.0035(2) 0.00487(19) -0.00022(19) 0.00010(15) 0.00002(17)
C5 0.0107(2) 0.0062(3) 0.0056(2) 0.00132(18) -0.00021(16) -0.00153(19)

loop_
_atom_type_symbol
_atom_type_description
_atom_type_scat_dispersion_real
_atom_type_scat_dispersion_imag
_atom_type_scat_source
_atom_type_scat_dispersion_source
C C 0.00347 0.00161 'Clementi & Roetti, C., At. Data Nucl. Data Tables 1974, 14, (177-478); Clementi & Raimondi, J. Chem. Phys., 1963, 38, (2686-2689)' 'Henke, Gullikson and Davis, At. Data and Nucl. Data Tables, 1993, 54, 2'
H H 0.00000 0.00000 'Clementi & Roetti, C., At. Data Nucl. Data Tables 1974, 14, (177-478); Clementi & Raimondi, J. Chem. Phys., 1963, 38, (2686-2689)' 'Henke, Gullikson and Davis, At. Data and Nucl. Data Tables, 1993, 54, 2'
N N 0.00653 0.00323 'Clementi & Roetti, C., At. Data Nucl. Data Tables 1974, 14, (177-478); Clementi & Raimondi, J. Chem. Phys., 1963, 38, (2686-2689)' 'Henke, Gullikson and Davis, At. Data and Nucl. Data Tables, 1993, 54, 2'
O O 0.01158 0.00611 'Clementi & Roetti, C., At. Data Nucl. Data Tables 1974, 14, (177-478); Clementi & Raimondi, J. Chem. Phys., 1963, 38, (2686-2689)' 'Henke, Gullikson and Davis, At. Data and Nucl. Data Tables, 1993, 54, 2'

loop_
_geom_angle_atom_site_label_1
_geom_angle_atom_site_label_2
_geom_angle_atom_site_label_3
_geom_angle
_geom_angle_site_symmetry_1
_geom_angle_site_symmetry_3
_geom_angle_publ_flag
C2 N1 H1 120.3(5) . . ?
C4 N1 H1 118.6(4) . . ?
C4 N1 C2 120.31(4) . . ?
H2b N2 H2a 107.4(8) . . ?
H2c N2 H2a 107.3(8) . . ?
H2c N2 H2b 109.3(8) . . ?
C5 N2 H2a 114.5(6) . . ?
C5 N2 H2b 110.5(6) . . ?
C5 N2 H2c 107.8(6) . . ?
O2 C1 O1 123.85(4) . . ?
C2 C1 O1 120.10(4) . . ?
C2 C1 O2 115.81(4) . . ?
C1 C2 N1 114.07(4) . . ?
H2 C2 N1 108.1(4) . . ?
H2 C2 C1 106.8(4) . . ?
C3 C2 N1 109.21(4) . . ?
C3 C2 C1 107.98(4) . . ?
C3 C2 H2 110.6(5) . . ?
H3a C3 C2 110.3(5) . . ?
H3b C3 C2 110.6(5) . . ?
H3b C3 H3a 107.4(7) . . ?
H3c C3 C2 108.5(5) . . ?
H3c C3 H3a 111.4(8) . . ?
H3c C3 H3b 108.6(7) . . ?
N1 C4 O3 123.97(4) . . ?
C5 C4 O3 120.98(4) . . ?
C5 C4 N1 115.06(4) . . ?
C4 C5 N2 108.48(4) . . ?
H5a C5 N2 109.2(5) . . ?
H5a C5 C4 110.4(5) . . ?
H5b C5 N2 108.4(5) . . ?
H5b C5 C4 111.9(4) . . ?
H5b C5 H5a 108.4(6) . . ?

loop_
_geom_bond_atom_site_label_1
_geom_bond_atom_site_label_2
_geom_bond_distance
_geom_bond_site_symmetry_2
_geom_bond_publ_flag
O1 C1 1.2506(6) . ?
O2 C1 1.2588(6) . ?
O3 C4 1.2259(6) . ?
N1 H1 0.969(8) . ?
N1 C2 1.4543(6) . ?
N1 C4 1.3396(6) . ?
N2 H2a 1.007(12) . ?
N2 H2b 1.028(10) . ?
N2 H2c 1.012(11) . ?
N2 C5 1.4743(6) . ?
C1 C2 1.5397(6) . ?
C2 H2 1.073(9) . ?
C2 C3 1.5267(7) . ?
C3 H3a 1.084(11) . ?
C3 H3b 1.093(9) . ?
C3 H3c 1.076(11) . ?
C4 C5 1.5315(6) . ?
C5 H5a 1.098(10) . ?
C5 H5b 1.083(8) . ?
